data_4311170
loop_
_publ_author_name
'Richard D. Adams'
'Burjor Captain'
'Wei Fu'
'Michael B. Hall'
'Mark D. Smith'
'Charles Edwin Webster'

_publ_section_title
;
 Dinuclear Ruthenium and Iron Complexes Containing Palladium and Platinum
 with Tri-tert-Butylphosphine Ligands: Synthesis, Structures, and Bonding
;
_journal_name_full 'Inorganic Chemistry'
_journal_page_first 3921
_journal_page_last 3929
_journal_paper_doi 10.1021/ic049675j
_journal_volume 43
_journal_year 2004
_chemical_formula_sum 'C33 H54 O9 P2 Pt2 Ru2'
_chemical_formula_weight 1249.02
_chemical_name_systematic
; 
 ? 
;
_space_group_IT_number 14
_symmetry_cell_setting monoclinic
_symmetry_space_group_name_Hall '-P 2yn'
_symmetry_space_group_name_H-M 'P 1 21/n 1'
_atom_sites_solution_hydrogens geom
_atom_sites_solution_primary direct
_atom_sites_solution_secondary difmap
_audit_creation_method SHELXL-97
_cell_angle_alpha 90.00
_cell_angle_beta 90.2620(10)
_cell_angle_gamma 90.00
_cell_formula_units_Z 4
_cell_length_a 14.5394(10)
_cell_length_b 16.2556(11)
_cell_length_c 17.0963(12)
_cell_measurement_reflns_used 6949
_cell_measurement_temperature 190(2)
_cell_measurement_theta_max 25.02
_cell_measurement_theta_min 2.22
_cell_volume 4040.6(5)
_computing_cell_refinement 'SAINT+ NT V6.02a (Bruker, 1998)'
_computing_data_collection 'SMART NT V5.619 (Bruker, 2000)'
_computing_data_reduction 'SAINT+ NT V6.02a'
_computing_molecular_graphics 'SHELXTL V5.1 (Sheldrick, 1997)'
_computing_publication_material 'SHELXTL V5.1'
_computing_structure_refinement 'SHELXL-97 (Sheldrick, 1997)'
_computing_structure_solution 'SHELXS-97 (Sheldrick, 1990)'
_diffrn_ambient_temperature 190(2)
_diffrn_measured_fraction_theta_full 0.999
_diffrn_measured_fraction_theta_max 0.999
_diffrn_measurement_device_type 'Bruker SMART APEX CCD diffractometer'
_diffrn_measurement_method 'omega scans'
_diffrn_radiation_monochromator graphite
_diffrn_radiation_source 'fine-focus sealed tube'
_diffrn_radiation_type MoK\a
_diffrn_radiation_wavelength 0.71073
_diffrn_reflns_av_R_equivalents 0.0350
_diffrn_reflns_av_sigmaI/netI 0.0347
_diffrn_reflns_limit_h_max 17
_diffrn_reflns_limit_h_min -17
_diffrn_reflns_limit_k_max 19
_diffrn_reflns_limit_k_min -11
_diffrn_reflns_limit_l_max 18
_diffrn_reflns_limit_l_min -20
_diffrn_reflns_number 23803
_diffrn_reflns_theta_full 25.03
_diffrn_reflns_theta_max 25.03
_diffrn_reflns_theta_min 1.73
_diffrn_standards_decay_% <1
_exptl_absorpt_coefficient_mu 7.762
_exptl_absorpt_correction_T_max 0.4146
_exptl_absorpt_correction_T_min 0.2924
_exptl_absorpt_correction_type SADABS
_exptl_absorpt_process_details '(SADABS, Bruker, 1997)'
_exptl_crystal_colour red
_exptl_crystal_density_diffrn 2.053
_exptl_crystal_density_method 'not measured'
_exptl_crystal_description prism
_exptl_crystal_F_000 2392
_exptl_crystal_size_max 0.42
_exptl_crystal_size_mid 0.38
_exptl_crystal_size_min 0.24
_refine_diff_density_max 1.021
_refine_diff_density_min -0.720
_refine_diff_density_rms 0.153
_refine_ls_extinction_method none
_refine_ls_goodness_of_fit_ref 0.984
_refine_ls_hydrogen_treatment mixed
_refine_ls_matrix_type full
_refine_ls_number_parameters 451
_refine_ls_number_reflns 7132
_refine_ls_number_restraints 0
_refine_ls_restrained_S_all 0.984
_refine_ls_R_factor_all 0.0309
_refine_ls_R_factor_gt 0.0254
_refine_ls_shift/su_max 0.004
_refine_ls_shift/su_mean 0.000
_refine_ls_structure_factor_coef Fsqd
_refine_ls_weighting_details 'calc w=1/[\s^2^(Fo^2^)+(0.0283P)^2^+0.0000P] where P=(Fo^2^+2Fc^2^)/3'
_refine_ls_weighting_scheme calc
_refine_ls_wR_factor_gt 0.0563
_refine_ls_wR_factor_ref 0.0577
_reflns_number_gt 6140
_reflns_number_total 7132
_reflns_threshold_expression >2sigma(I)
_cod_data_source_file ic049675jsi20040315_094035.cif
_cod_data_source_block bc3542s
_cod_depositor_comments
;
The following automatic conversions were performed:
'_symmetry_cell_setting' value 'Monoclinic' changed to 'monoclinic'
according to '/home/saulius/struct/CIF-dictionaries/cif_core.dic'
dictionary named 'cif_core.dic' version 2.4.1 from 2010-06-29.

Automatic conversion script
Id: cif_fix_enum 1527 2010-12-29 10:47:43Z saulius 
;
_cod_database_code 4311170

loop_
_symmetry_equiv_pos_as_xyz
'x, y, z'
'-x+1/2, y+1/2, -z+1/2'
'-x, -y, -z'
'x-1/2, -y-1/2, z-1/2'

loop_
_atom_site_label
_atom_site_type_symbol
_atom_site_fract_x
_atom_site_fract_y
_atom_site_fract_z
_atom_site_U_iso_or_equiv
_atom_site_adp_type
_atom_site_occupancy
_atom_site_symmetry_multiplicity
_atom_site_calc_flag
_atom_site_refinement_flags
_atom_site_disorder_assembly
_atom_site_disorder_group
Pt1 Pt 0.240507(13) 0.406787(12) 0.751517(11) 0.02110(6) Uani 1 1 d . . .
Pt2 Pt 0.245482(13) 0.400434(11) 1.024848(11) 0.02024(6) Uani 1 1 d . . .
Ru1 Ru 0.31786(3) 0.46338(2) 0.88416(2) 0.02040(10) Uani 1 1 d . . .
Ru2 Ru 0.20045(3) 0.31380(2) 0.88911(2) 0.01924(9) Uani 1 1 d . . .
P1 P 0.22589(9) 0.39300(8) 0.61700(7) 0.0212(3) Uani 1 1 d . . .
P2 P 0.23228(9) 0.41589(8) 1.15892(7) 0.0205(3) Uani 1 1 d . . .
C11 C 0.3357(4) 0.5152(4) 0.7811(3) 0.0318(13) Uani 1 1 d . . .
C12 C 0.4183(4) 0.3847(3) 0.8731(3) 0.0298(13) Uani 1 1 d . . .
C13 C 0.2096(4) 0.5309(3) 0.8973(3) 0.0303(13) Uani 1 1 d . . .
C14 C 0.3873(3) 0.5289(3) 0.9559(3) 0.0247(11) Uani 1 1 d . . .
C21 C 0.1228(4) 0.3688(3) 0.7945(3) 0.0287(12) Uani 1 1 d . . .
C22 C 0.2830(3) 0.2518(3) 0.8229(3) 0.0261(12) Uani 1 1 d . . .
C23 C 0.1213(4) 0.3818(3) 0.9637(3) 0.0265(12) Uani 1 1 d . . .
C24 C 0.1147(4) 0.2271(3) 0.8958(3) 0.0286(12) Uani 1 1 d . . .
C25 C 0.2812(3) 0.2873(3) 0.9837(3) 0.0237(11) Uani 1 1 d . . .
C31 C 0.3451(4) 0.3709(4) 0.5747(3) 0.0337(13) Uani 1 1 d . . .
C32 C 0.4176(4) 0.4235(4) 0.6177(3) 0.0427(16) Uani 1 1 d . . .
H32A H 0.4787 0.4115 0.5965 0.064 Uiso 1 1 calc R . .
H32B H 0.4167 0.4105 0.6736 0.064 Uiso 1 1 calc R . .
H32C H 0.4035 0.4819 0.6102 0.064 Uiso 1 1 calc R . .
C33 C 0.3547(4) 0.3854(4) 0.4872(3) 0.0413(15) Uani 1 1 d . . .
H33A H 0.3454 0.4439 0.4758 0.062 Uiso 1 1 calc R . .
H33B H 0.3084 0.3528 0.4591 0.062 Uiso 1 1 calc R . .
H33C H 0.4163 0.3688 0.4704 0.062 Uiso 1 1 calc R . .
C34 C 0.3727(4) 0.2809(4) 0.5918(3) 0.0475(17) Uani 1 1 d . . .
H34A H 0.3342 0.2437 0.5606 0.071 Uiso 1 1 calc R . .
H34B H 0.3640 0.2692 0.6475 0.071 Uiso 1 1 calc R . .
H34C H 0.4375 0.2726 0.5782 0.071 Uiso 1 1 calc R . .
C41 C 0.1802(3) 0.4918(3) 0.5712(3) 0.0262(12) Uani 1 1 d . . .
C42 C 0.1022(4) 0.5240(3) 0.6239(3) 0.0366(14) Uani 1 1 d . . .
H42A H 0.0792 0.5764 0.6033 0.055 Uiso 1 1 calc R . .
H42B H 0.1258 0.5323 0.6771 0.055 Uiso 1 1 calc R . .
H42C H 0.0520 0.4838 0.6249 0.055 Uiso 1 1 calc R . .
C43 C 0.2541(4) 0.5581(3) 0.5737(3) 0.0350(14) Uani 1 1 d . . .
H43A H 0.3045 0.5429 0.5387 0.053 Uiso 1 1 calc R . .
H43B H 0.2776 0.5634 0.6273 0.053 Uiso 1 1 calc R . .
H43C H 0.2276 0.6107 0.5569 0.053 Uiso 1 1 calc R . .
C44 C 0.1457(4) 0.4858(3) 0.4870(3) 0.0327(13) Uani 1 1 d . . .
H44A H 0.1233 0.5397 0.4698 0.049 Uiso 1 1 calc R . .
H44B H 0.0954 0.4457 0.4841 0.049 Uiso 1 1 calc R . .
H44C H 0.1961 0.4680 0.4531 0.049 Uiso 1 1 calc R . .
C51 C 0.1464(4) 0.3059(3) 0.5850(3) 0.0290(12) Uani 1 1 d . . .
C52 C 0.1605(4) 0.2319(3) 0.6397(3) 0.0387(14) Uani 1 1 d . . .
H52A H 0.1213 0.1863 0.6224 0.058 Uiso 1 1 calc R . .
H52B H 0.1440 0.2475 0.6932 0.058 Uiso 1 1 calc R . .
H52C H 0.2251 0.2148 0.6384 0.058 Uiso 1 1 calc R . .
C53 C 0.0443(4) 0.3304(4) 0.5947(3) 0.0402(15) Uani 1 1 d . . .
H53A H 0.0286 0.3735 0.5568 0.060 Uiso 1 1 calc R . .
H53B H 0.0343 0.3511 0.6479 0.060 Uiso 1 1 calc R . .
H53C H 0.0052 0.2823 0.5856 0.060 Uiso 1 1 calc R . .
C54 C 0.1580(5) 0.2757(4) 0.5011(3) 0.0449(16) Uani 1 1 d . . .
H54A H 0.2202 0.2535 0.4945 0.067 Uiso 1 1 calc R . .
H54B H 0.1487 0.3217 0.4648 0.067 Uiso 1 1 calc R . .
H54C H 0.1127 0.2326 0.4901 0.067 Uiso 1 1 calc R . .
C61 C 0.2063(3) 0.5290(3) 1.1796(3) 0.0274(12) Uani 1 1 d . . .
C62 C 0.1715(4) 0.5481(3) 1.2628(3) 0.0355(13) Uani 1 1 d . . .
H62A H 0.1587 0.6070 1.2674 0.053 Uiso 1 1 calc R . .
H62B H 0.2187 0.5324 1.3012 0.053 Uiso 1 1 calc R . .
H62C H 0.1151 0.5168 1.2727 0.053 Uiso 1 1 calc R . .
C63 C 0.2916(4) 0.5816(3) 1.1651(3) 0.0375(14) Uani 1 1 d . . .
H63A H 0.3181 0.5673 1.1143 0.056 Uiso 1 1 calc R . .
H63B H 0.3370 0.5715 1.2065 0.056 Uiso 1 1 calc R . .
H63C H 0.2743 0.6399 1.1652 0.056 Uiso 1 1 calc R . .
C64 C 0.1348(4) 0.5579(3) 1.1198(3) 0.0369(14) Uani 1 1 d . . .
H64A H 0.0783 0.5256 1.1258 0.055 Uiso 1 1 calc R . .
H64B H 0.1589 0.5502 1.0668 0.055 Uiso 1 1 calc R . .
H64C H 0.1213 0.6162 1.1283 0.055 Uiso 1 1 calc R . .
C71 C 0.3473(4) 0.3881(3) 1.2059(3) 0.0286(12) Uani 1 1 d . . .
C72 C 0.3587(4) 0.2943(3) 1.2114(3) 0.0402(15) Uani 1 1 d . . .
H72A H 0.4205 0.2813 1.2310 0.060 Uiso 1 1 calc R . .
H72B H 0.3503 0.2698 1.1595 0.060 Uiso 1 1 calc R . .
H72C H 0.3127 0.2719 1.2473 0.060 Uiso 1 1 calc R . .
C73 C 0.3638(4) 0.4245(4) 1.2871(3) 0.0360(14) Uani 1 1 d . . .
H73A H 0.4244 0.4073 1.3064 0.054 Uiso 1 1 calc R . .
H73B H 0.3162 0.4047 1.3229 0.054 Uiso 1 1 calc R . .
H73C H 0.3613 0.4846 1.2841 0.054 Uiso 1 1 calc R . .
C74 C 0.4235(3) 0.4167(3) 1.1507(3) 0.0339(13) Uani 1 1 d . . .
H74A H 0.4208 0.4767 1.1451 0.051 Uiso 1 1 calc R . .
H74B H 0.4152 0.3909 1.0994 0.051 Uiso 1 1 calc R . .
H74C H 0.4835 0.4010 1.1724 0.051 Uiso 1 1 calc R . .
C81 C 0.1373(3) 0.3493(3) 1.2033(3) 0.0291(12) Uani 1 1 d . . .
C82 C 0.1408(4) 0.2637(3) 1.1653(3) 0.0384(14) Uani 1 1 d . . .
H82A H 0.1994 0.2372 1.1783 0.058 Uiso 1 1 calc R . .
H82B H 0.1352 0.2693 1.1084 0.058 Uiso 1 1 calc R . .
H82C H 0.0899 0.2301 1.1850 0.058 Uiso 1 1 calc R . .
C83 C 0.1430(4) 0.3396(4) 1.2919(3) 0.0383(14) Uani 1 1 d . . .
H83A H 0.1388 0.3939 1.3167 0.057 Uiso 1 1 calc R . .
H83B H 0.2017 0.3139 1.3061 0.057 Uiso 1 1 calc R . .
H83C H 0.0922 0.3049 1.3099 0.057 Uiso 1 1 calc R . .
C84 C 0.0427(4) 0.3849(4) 1.1828(3) 0.0372(14) Uani 1 1 d . . .
H84A H -0.0053 0.3472 1.2008 0.056 Uiso 1 1 calc R . .
H84B H 0.0377 0.3919 1.1261 0.056 Uiso 1 1 calc R . .
H84C H 0.0353 0.4383 1.2086 0.056 Uiso 1 1 calc R . .
O11 O 0.3619(3) 0.5695(2) 0.7439(2) 0.0458(11) Uani 1 1 d . . .
O12 O 0.4768(3) 0.3395(3) 0.8654(3) 0.0483(11) Uani 1 1 d . . .
O13 O 0.1471(3) 0.5725(2) 0.9037(3) 0.0450(11) Uani 1 1 d . . .
O14 O 0.4291(2) 0.5711(2) 0.9953(2) 0.0308(9) Uani 1 1 d . . .
O21 O 0.0460(2) 0.3834(3) 0.7821(2) 0.0498(12) Uani 1 1 d . . .
O22 O 0.3319(3) 0.2108(2) 0.7879(2) 0.0367(9) Uani 1 1 d . . .
O23 O 0.0511(2) 0.4110(2) 0.9809(2) 0.0378(10) Uani 1 1 d . . .
O24 O 0.0611(3) 0.1762(3) 0.9000(3) 0.0501(11) Uani 1 1 d . . .
O25 O 0.3336(3) 0.2417(2) 1.0119(2) 0.0410(10) Uani 1 1 d . . .

loop_
_atom_site_aniso_label
_atom_site_aniso_U_11
_atom_site_aniso_U_22
_atom_site_aniso_U_33
_atom_site_aniso_U_23
_atom_site_aniso_U_13
_atom_site_aniso_U_12
Pt1 0.02420(11) 0.02420(12) 0.01488(11) 0.00096(8) -0.00242(8) 0.00037(8)
Pt2 0.02383(11) 0.02337(11) 0.01350(10) -0.00117(8) -0.00099(8) 0.00215(8)
Ru1 0.0223(2) 0.0232(2) 0.0157(2) 0.00017(17) -0.00212(16) -0.00291(17)
Ru2 0.0220(2) 0.0216(2) 0.0141(2) -0.00105(16) 0.00009(15) -0.00184(16)
P1 0.0254(7) 0.0236(7) 0.0148(7) 0.0011(5) -0.0006(5) 0.0006(5)
P2 0.0218(7) 0.0247(7) 0.0149(7) -0.0010(5) -0.0001(5) 0.0000(5)
C11 0.036(3) 0.041(4) 0.019(3) 0.000(3) 0.000(2) -0.002(3)
C12 0.027(3) 0.037(3) 0.026(3) -0.002(2) -0.001(2) -0.011(3)
C13 0.034(3) 0.031(3) 0.026(3) 0.003(2) -0.006(2) -0.006(3)
C14 0.026(3) 0.029(3) 0.020(3) 0.005(2) 0.002(2) -0.002(2)
C21 0.026(3) 0.041(3) 0.019(3) 0.003(2) 0.005(2) 0.000(2)
C22 0.031(3) 0.027(3) 0.020(3) 0.006(2) -0.007(2) -0.003(2)
C23 0.031(3) 0.032(3) 0.016(3) 0.000(2) -0.008(2) -0.005(2)
C24 0.028(3) 0.033(3) 0.025(3) -0.004(2) 0.003(2) 0.001(3)
C25 0.031(3) 0.023(3) 0.017(3) -0.002(2) 0.000(2) 0.001(2)
C31 0.038(3) 0.038(3) 0.025(3) 0.006(3) 0.006(2) 0.007(3)
C32 0.022(3) 0.069(5) 0.037(4) 0.004(3) 0.002(3) 0.001(3)
C33 0.046(4) 0.056(4) 0.022(3) 0.004(3) 0.010(3) 0.008(3)
C34 0.056(4) 0.054(4) 0.033(4) 0.008(3) 0.009(3) 0.029(3)
C41 0.033(3) 0.022(3) 0.023(3) -0.001(2) -0.006(2) 0.003(2)
C42 0.044(3) 0.034(3) 0.032(3) -0.001(3) -0.006(3) 0.014(3)
C43 0.049(4) 0.028(3) 0.028(3) 0.007(3) -0.010(3) -0.003(3)
C44 0.043(3) 0.031(3) 0.024(3) 0.005(2) -0.007(2) 0.002(3)
C51 0.044(3) 0.022(3) 0.021(3) -0.003(2) 0.000(2) -0.007(2)
C52 0.060(4) 0.027(3) 0.030(3) -0.004(3) 0.000(3) -0.010(3)
C53 0.038(3) 0.045(4) 0.037(4) 0.005(3) -0.008(3) -0.018(3)
C54 0.071(4) 0.039(4) 0.025(3) -0.006(3) -0.005(3) -0.011(3)
C61 0.032(3) 0.031(3) 0.020(3) -0.002(2) 0.003(2) 0.006(2)
C62 0.043(3) 0.037(3) 0.027(3) -0.003(3) 0.005(3) 0.003(3)
C63 0.056(4) 0.025(3) 0.032(3) -0.002(2) 0.009(3) -0.002(3)
C64 0.051(4) 0.033(3) 0.027(3) -0.003(3) 0.001(3) 0.015(3)
C71 0.029(3) 0.037(3) 0.020(3) 0.002(2) -0.003(2) 0.001(2)
C72 0.044(4) 0.049(4) 0.028(3) 0.004(3) -0.003(3) 0.010(3)
C73 0.029(3) 0.056(4) 0.022(3) -0.003(3) -0.007(2) 0.008(3)
C74 0.020(3) 0.050(4) 0.031(3) 0.004(3) -0.002(2) 0.001(2)
C81 0.026(3) 0.036(3) 0.025(3) 0.002(2) 0.002(2) -0.008(2)
C82 0.046(4) 0.034(3) 0.036(3) 0.002(3) -0.001(3) -0.012(3)
C83 0.040(3) 0.050(4) 0.024(3) 0.003(3) 0.004(3) -0.009(3)
C84 0.028(3) 0.054(4) 0.030(3) -0.004(3) 0.003(2) -0.006(3)
O11 0.072(3) 0.044(2) 0.021(2) 0.0112(19) -0.010(2) -0.026(2)
O12 0.031(2) 0.048(3) 0.066(3) -0.020(2) -0.002(2) 0.004(2)
O13 0.038(2) 0.036(2) 0.060(3) 0.006(2) -0.001(2) 0.013(2)
O14 0.033(2) 0.033(2) 0.026(2) -0.0051(17) -0.0101(17) -0.0070(17)
O21 0.021(2) 0.100(4) 0.029(2) 0.011(2) 0.0039(17) 0.013(2)
O22 0.047(2) 0.034(2) 0.030(2) 0.0000(18) 0.0110(19) 0.0118(19)
O23 0.024(2) 0.060(3) 0.028(2) -0.0121(19) -0.0007(17) 0.0106(19)
O24 0.041(2) 0.043(3) 0.067(3) -0.009(2) 0.014(2) -0.019(2)
O25 0.056(3) 0.035(2) 0.031(2) -0.0067(18) -0.018(2) 0.016(2)

loop_
_atom_type_symbol
_atom_type_description
_atom_type_scat_dispersion_real
_atom_type_scat_dispersion_imag
_atom_type_scat_source
C C 0.0033 0.0016 'International Tables Vol C Tables 4.2.6.8 and 6.1.1.4'
H H 0.0000 0.0000 'International Tables Vol C Tables 4.2.6.8 and 6.1.1.4'
O O 0.0106 0.0060 'International Tables Vol C Tables 4.2.6.8 and 6.1.1.4'
P P 0.1023 0.0942 'International Tables Vol C Tables 4.2.6.8 and 6.1.1.4'
Ru Ru -1.2594 0.8363 'International Tables Vol C Tables 4.2.6.8 and 6.1.1.4'
Pt Pt -1.7033 8.3905 'International Tables Vol C Tables 4.2.6.8 and 6.1.1.4'

loop_
_geom_angle_atom_site_label_1
_geom_angle_atom_site_label_2
_geom_angle_atom_site_label_3
_geom_angle
_geom_angle_site_symmetry_1
_geom_angle_site_symmetry_3
_geom_angle_publ_flag
C21 Pt1 C11 133.2(2) . . ?
C21 Pt1 P1 105.34(15) . . ?
C11 Pt1 P1 110.18(14) . . ?
C21 Pt1 Ru1 98.84(15) . . ?
C11 Pt1 Ru1 45.75(13) . . ?
P1 Pt1 Ru1 154.86(3) . . ?
C21 Pt1 Ru2 49.08(15) . . ?
C11 Pt1 Ru2 110.46(13) . . ?
P1 Pt1 Ru2 138.32(3) . . ?
Ru1 Pt1 Ru2 64.715(13) . . ?
C25 Pt2 C23 85.3(2) . . ?
C25 Pt2 P2 117.55(14) . . ?
C23 Pt2 P2 115.63(15) . . ?
C25 Pt2 Ru2 46.85(14) . . ?
C23 Pt2 Ru2 46.90(15) . . ?
P2 Pt2 Ru2 149.12(3) . . ?
C25 Pt2 Ru1 86.35(14) . . ?
C23 Pt2 Ru1 87.21(14) . . ?
P2 Pt2 Ru1 146.89(3) . . ?
Ru2 Pt2 Ru1 63.964(13) . . ?
C14 Ru1 C13 92.1(2) . . ?
C14 Ru1 C12 92.0(2) . . ?
C13 Ru1 C12 173.6(2) . . ?
C14 Ru1 C11 105.4(2) . . ?
C13 Ru1 C11 88.4(2) . . ?
C12 Ru1 C11 95.3(2) . . ?
C14 Ru1 Pt1 161.88(14) . . ?
C13 Ru1 Pt1 87.40(15) . . ?
C12 Ru1 Pt1 90.22(15) . . ?
C11 Ru1 Pt1 56.52(16) . . ?
C14 Ru1 Pt2 81.52(14) . . ?
C13 Ru1 Pt2 78.46(16) . . ?
C12 Ru1 Pt2 97.30(16) . . ?
C11 Ru1 Pt2 165.45(16) . . ?
Pt1 Ru1 Pt2 116.015(15) . . ?
C14 Ru1 Ru2 137.71(14) . . ?
C13 Ru1 Ru2 89.61(16) . . ?
C12 Ru1 Ru2 84.05(15) . . ?
C11 Ru1 Ru2 116.91(16) . . ?
Pt1 Ru1 Ru2 60.402(12) . . ?
Pt2 Ru1 Ru2 57.495(11) . . ?
C24 Ru2 C22 93.3(2) . . ?
C24 Ru2 C25 99.9(2) . . ?
C22 Ru2 C25 89.88(19) . . ?
C24 Ru2 C23 89.5(2) . . ?
C22 Ru2 C23 175.9(2) . . ?
C25 Ru2 C23 86.76(19) . . ?
C24 Ru2 C21 90.7(2) . . ?
C22 Ru2 C21 95.77(19) . . ?
C25 Ru2 C21 167.7(2) . . ?
C23 Ru2 C21 87.1(2) . . ?
C24 Ru2 Pt2 118.64(16) . . ?
C22 Ru2 Pt2 127.28(14) . . ?
C25 Ru2 Pt2 46.78(14) . . ?
C23 Ru2 Pt2 48.66(14) . . ?
C21 Ru2 Pt2 122.22(15) . . ?
C24 Ru2 Pt1 125.63(16) . . ?
C22 Ru2 Pt1 70.43(14) . . ?
C25 Ru2 Pt1 130.19(14) . . ?
C23 Ru2 Pt1 110.15(14) . . ?
C21 Ru2 Pt1 43.37(13) . . ?
Pt2 Ru2 Pt1 111.694(15) . . ?
C24 Ru2 Ru1 173.29(15) . . ?
C22 Ru2 Ru1 92.98(15) . . ?
C25 Ru2 Ru1 82.34(14) . . ?
C23 Ru2 Ru1 84.29(14) . . ?
C21 Ru2 Ru1 86.45(14) . . ?
Pt2 Ru2 Ru1 58.540(11) . . ?
Pt1 Ru2 Ru1 54.883(11) . . ?
C41 P1 C51 107.4(2) . . ?
C41 P1 C31 108.5(2) . . ?
C51 P1 C31 107.6(2) . . ?
C41 P1 Pt1 110.89(16) . . ?
C51 P1 Pt1 114.12(17) . . ?
C31 P1 Pt1 108.25(17) . . ?
C71 P2 C61 108.9(2) . . ?
C71 P2 C81 109.4(2) . . ?
C61 P2 C81 109.1(2) . . ?
C71 P2 Pt2 108.35(16) . . ?
C61 P2 Pt2 107.75(16) . . ?
C81 P2 Pt2 113.21(17) . . ?
O11 C11 Ru1 149.8(4) . . ?
O11 C11 Pt1 131.8(4) . . ?
Ru1 C11 Pt1 77.7(2) . . ?
O12 C12 Ru1 178.8(5) . . ?
O13 C13 Ru1 177.9(5) . . ?
O14 C14 Ru1 176.1(4) . . ?
O21 C21 Pt1 135.0(4) . . ?
O21 C21 Ru2 136.1(4) . . ?
Pt1 C21 Ru2 87.6(2) . . ?
O22 C22 Ru2 175.0(4) . . ?
O23 C23 Ru2 150.9(4) . . ?
O23 C23 Pt2 124.6(4) . . ?
Ru2 C23 Pt2 84.4(2) . . ?
O24 C24 Ru2 178.3(5) . . ?
O25 C25 Pt2 126.7(4) . . ?
O25 C25 Ru2 146.6(4) . . ?
Pt2 C25 Ru2 86.37(19) . . ?
C33 C31 C32 108.5(5) . . ?
C33 C31 C34 107.9(5) . . ?
C32 C31 C34 105.0(5) . . ?
C33 C31 P1 115.4(4) . . ?
C32 C31 P1 109.6(4) . . ?
C34 C31 P1 109.9(4) . . ?
C43 C41 C44 107.6(4) . . ?
C43 C41 C42 105.3(4) . . ?
C44 C41 C42 109.5(4) . . ?
C43 C41 P1 109.9(3) . . ?
C44 C41 P1 116.5(4) . . ?
C42 C41 P1 107.5(4) . . ?
C54 C51 C52 107.8(4) . . ?
C54 C51 C53 107.1(5) . . ?
C52 C51 C53 105.2(4) . . ?
C54 C51 P1 116.0(4) . . ?
C52 C51 P1 109.1(4) . . ?
C53 C51 P1 111.1(4) . . ?
C63 C61 C64 105.6(5) . . ?
C63 C61 C62 107.9(4) . . ?
C64 C61 C62 109.3(4) . . ?
C63 C61 P2 110.4(3) . . ?
C64 C61 P2 107.8(3) . . ?
C62 C61 P2 115.4(4) . . ?
C73 C71 C74 109.3(4) . . ?
C73 C71 C72 108.2(4) . . ?
C74 C71 C72 105.2(4) . . ?
C73 C71 P2 115.1(4) . . ?
C74 C71 P2 107.8(3) . . ?
C72 C71 P2 110.8(4) . . ?
C83 C81 C84 108.1(4) . . ?
C83 C81 C82 108.9(4) . . ?
C84 C81 C82 106.1(4) . . ?
C83 C81 P2 114.6(4) . . ?
C84 C81 P2 110.2(4) . . ?
C82 C81 P2 108.6(4) . . ?

loop_
_geom_bond_atom_site_label_1
_geom_bond_atom_site_label_2
_geom_bond_distance
_geom_bond_site_symmetry_2
_geom_bond_publ_flag
Pt1 C21 1.965(5) . ?
Pt1 C11 2.295(6) . ?
Pt1 P1 2.3195(13) . ?
Pt1 Ru1 2.6890(4) . ?
Pt1 Ru2 2.8584(5) . ?
Pt2 C25 2.037(5) . ?
Pt2 C23 2.104(5) . ?
Pt2 P2 2.3147(13) . ?
Pt2 Ru2 2.7899(4) . ?
Pt2 Ru1 2.8218(5) . ?
Ru1 C14 1.910(5) . ?
Ru1 C13 1.932(6) . ?
Ru1 C12 1.951(6) . ?
Ru1 C11 1.971(5) . ?
Ru1 Ru2 2.9724(6) . ?
Ru2 C24 1.885(5) . ?
Ru2 C22 1.937(6) . ?
Ru2 C25 2.040(5) . ?
Ru2 C23 2.047(5) . ?
Ru2 C21 2.162(5) . ?
P1 C41 1.905(5) . ?
P1 C51 1.906(5) . ?
P1 C31 1.915(5) . ?
P2 C71 1.906(5) . ?
P2 C61 1.910(5) . ?
P2 C81 1.914(5) . ?
C11 O11 1.154(6) . ?
C12 O12 1.132(6) . ?
C13 O13 1.139(6) . ?
C14 O14 1.135(6) . ?
C21 O21 1.160(6) . ?
C22 O22 1.144(6) . ?
C23 O23 1.164(6) . ?
C24 O24 1.140(6) . ?
C25 O25 1.166(6) . ?
C31 C33 1.521(7) . ?
C31 C32 1.540(8) . ?
C31 C34 1.545(8) . ?
C41 C43 1.521(7) . ?
C41 C44 1.524(7) . ?
C41 C42 1.544(7) . ?
C51 C54 1.527(7) . ?
C51 C52 1.537(7) . ?
C51 C53 1.546(8) . ?
C61 C63 1.527(7) . ?
C61 C64 1.529(7) . ?
C61 C62 1.544(7) . ?
C71 C73 1.527(7) . ?
C71 C74 1.531(7) . ?
C71 C72 1.537(7) . ?
C81 C83 1.526(7) . ?
C81 C84 1.530(7) . ?
C81 C82 1.536(7) . ?

loop_
_geom_torsion_atom_site_label_1
_geom_torsion_atom_site_label_2
_geom_torsion_atom_site_label_3
_geom_torsion_atom_site_label_4
_geom_torsion
_geom_torsion_site_symmetry_1
_geom_torsion_site_symmetry_2
_geom_torsion_site_symmetry_3
_geom_torsion_site_symmetry_4
_geom_torsion_publ_flag
C21 Pt1 Ru1 C14 -143.6(5) . . . . ?
C11 Pt1 Ru1 C14 1.0(5) . . . . ?
P1 Pt1 Ru1 C14 20.5(5) . . . . ?
Ru2 Pt1 Ru1 C14 -179.9(5) . . . . ?
C21 Pt1 Ru1 C13 -54.8(2) . . . . ?
C11 Pt1 Ru1 C13 89.8(2) . . . . ?
P1 Pt1 Ru1 C13 109.29(18) . . . . ?
Ru2 Pt1 Ru1 C13 -91.04(16) . . . . ?
C21 Pt1 Ru1 C12 119.3(2) . . . . ?
C11 Pt1 Ru1 C12 -96.2(2) . . . . ?
P1 Pt1 Ru1 C12 -76.65(17) . . . . ?
Ru2 Pt1 Ru1 C12 83.02(15) . . . . ?
C21 Pt1 Ru1 C11 -144.6(3) . . . . ?
P1 Pt1 Ru1 C11 19.5(2) . . . . ?
Ru2 Pt1 Ru1 C11 179.19(19) . . . . ?
C21 Pt1 Ru1 Pt2 21.02(16) . . . . ?
C11 Pt1 Ru1 Pt2 165.59(19) . . . . ?
P1 Pt1 Ru1 Pt2 -174.90(8) . . . . ?
Ru2 Pt1 Ru1 Pt2 -15.222(14) . . . . ?
C21 Pt1 Ru1 Ru2 36.24(16) . . . . ?
C11 Pt1 Ru1 Ru2 -179.19(19) . . . . ?
P1 Pt1 Ru1 Ru2 -159.67(8) . . . . ?
C25 Pt2 Ru1 C14 -126.1(2) . . . . ?
C23 Pt2 Ru1 C14 148.5(2) . . . . ?
P2 Pt2 Ru1 C14 12.55(16) . . . . ?
Ru2 Pt2 Ru1 C14 -169.07(15) . . . . ?
C25 Pt2 Ru1 C13 140.0(2) . . . . ?
C23 Pt2 Ru1 C13 54.5(2) . . . . ?
P2 Pt2 Ru1 C13 -81.37(17) . . . . ?
Ru2 Pt2 Ru1 C13 97.01(16) . . . . ?
C25 Pt2 Ru1 C12 -35.1(2) . . . . ?
C23 Pt2 Ru1 C12 -120.6(2) . . . . ?
P2 Pt2 Ru1 C12 103.49(16) . . . . ?
Ru2 Pt2 Ru1 C12 -78.13(15) . . . . ?
C25 Pt2 Ru1 C11 114.4(7) . . . . ?
C23 Pt2 Ru1 C11 28.9(7) . . . . ?
P2 Pt2 Ru1 C11 -107.0(6) . . . . ?
Ru2 Pt2 Ru1 C11 71.4(6) . . . . ?
C25 Pt2 Ru1 Pt1 58.70(14) . . . . ?
C23 Pt2 Ru1 Pt1 -26.77(15) . . . . ?
P2 Pt2 Ru1 Pt1 -162.67(6) . . . . ?
Ru2 Pt2 Ru1 Pt1 15.706(15) . . . . ?
C25 Pt2 Ru1 Ru2 42.99(14) . . . . ?
C23 Pt2 Ru1 Ru2 -42.47(15) . . . . ?
P2 Pt2 Ru1 Ru2 -178.38(6) . . . . ?
C25 Pt2 Ru2 C24 75.9(3) . . . . ?
C23 Pt2 Ru2 C24 -60.4(3) . . . . ?
P2 Pt2 Ru2 C24 5.32(19) . . . . ?
Ru1 Pt2 Ru2 C24 -172.96(18) . . . . ?
C25 Pt2 Ru2 C22 -44.0(3) . . . . ?
C23 Pt2 Ru2 C22 179.6(3) . . . . ?
P2 Pt2 Ru2 C22 -114.63(19) . . . . ?
Ru1 Pt2 Ru2 C22 67.10(19) . . . . ?
C23 Pt2 Ru2 C25 -136.3(3) . . . . ?
P2 Pt2 Ru2 C25 -70.6(2) . . . . ?
Ru1 Pt2 Ru2 C25 111.14(19) . . . . ?
C25 Pt2 Ru2 C23 136.3(3) . . . . ?
P2 Pt2 Ru2 C23 65.8(2) . . . . ?
Ru1 Pt2 Ru2 C23 -112.52(19) . . . . ?
C25 Pt2 Ru2 C21 -173.0(3) . . . . ?
C23 Pt2 Ru2 C21 50.6(2) . . . . ?
P2 Pt2 Ru2 C21 116.39(17) . . . . ?
Ru1 Pt2 Ru2 C21 -61.88(16) . . . . ?
C25 Pt2 Ru2 Pt1 -125.40(19) . . . . ?
C23 Pt2 Ru2 Pt1 98.26(19) . . . . ?
P2 Pt2 Ru2 Pt1 164.01(6) . . . . ?
Ru1 Pt2 Ru2 Pt1 -14.259(13) . . . . ?
C25 Pt2 Ru2 Ru1 -111.14(19) . . . . ?
C23 Pt2 Ru2 Ru1 112.52(19) . . . . ?
P2 Pt2 Ru2 Ru1 178.27(6) . . . . ?
C21 Pt1 Ru2 C24 42.4(3) . . . . ?
C11 Pt1 Ru2 C24 172.4(2) . . . . ?
P1 Pt1 Ru2 C24 -21.0(2) . . . . ?
Ru1 Pt1 Ru2 C24 171.79(19) . . . . ?
C21 Pt1 Ru2 C22 122.1(3) . . . . ?
C11 Pt1 Ru2 C22 -107.9(2) . . . . ?
P1 Pt1 Ru2 C22 58.67(16) . . . . ?
Ru1 Pt1 Ru2 C22 -108.51(15) . . . . ?
C21 Pt1 Ru2 C25 -165.5(3) . . . . ?
C11 Pt1 Ru2 C25 -35.5(2) . . . . ?
P1 Pt1 Ru2 C25 131.02(19) . . . . ?
Ru1 Pt1 Ru2 C25 -36.16(18) . . . . ?
C21 Pt1 Ru2 C23 -62.2(3) . . . . ?
C11 Pt1 Ru2 C23 67.8(2) . . . . ?
P1 Pt1 Ru2 C23 -125.62(15) . . . . ?
Ru1 Pt1 Ru2 C23 67.20(15) . . . . ?
C11 Pt1 Ru2 C21 130.0(3) . . . . ?
P1 Pt1 Ru2 C21 -63.4(2) . . . . ?
Ru1 Pt1 Ru2 C21 129.4(2) . . . . ?
C21 Pt1 Ru2 Pt2 -114.5(2) . . . . ?
C11 Pt1 Ru2 Pt2 15.51(15) . . . . ?
P1 Pt1 Ru2 Pt2 -177.93(5) . . . . ?
Ru1 Pt1 Ru2 Pt2 14.883(14) . . . . ?
C21 Pt1 Ru2 Ru1 -129.4(2) . . . . ?
C11 Pt1 Ru2 Ru1 0.62(15) . . . . ?
P1 Pt1 Ru2 Ru1 167.18(5) . . . . ?
C14 Ru1 Ru2 C24 83.1(14) . . . . ?
C13 Ru1 Ru2 C24 -9.6(14) . . . . ?
C12 Ru1 Ru2 C24 169.6(14) . . . . ?
C11 Ru1 Ru2 C24 -97.5(14) . . . . ?
Pt1 Ru1 Ru2 C24 -96.8(14) . . . . ?
Pt2 Ru1 Ru2 C24 67.0(14) . . . . ?
C14 Ru1 Ru2 C22 -116.6(3) . . . . ?
C13 Ru1 Ru2 C22 150.7(2) . . . . ?
C12 Ru1 Ru2 C22 -30.2(2) . . . . ?
C11 Ru1 Ru2 C22 62.7(2) . . . . ?
Pt1 Ru1 Ru2 C22 63.47(14) . . . . ?
Pt2 Ru1 Ru2 C22 -132.78(14) . . . . ?
C14 Ru1 Ru2 C25 -27.1(3) . . . . ?
C13 Ru1 Ru2 C25 -119.8(2) . . . . ?
C12 Ru1 Ru2 C25 59.3(2) . . . . ?
C11 Ru1 Ru2 C25 152.2(2) . . . . ?
Pt1 Ru1 Ru2 C25 152.95(14) . . . . ?
Pt2 Ru1 Ru2 C25 -43.30(14) . . . . ?
C14 Ru1 Ru2 C23 60.4(3) . . . . ?
C13 Ru1 Ru2 C23 -32.3(2) . . . . ?
C12 Ru1 Ru2 C23 146.8(2) . . . . ?
C11 Ru1 Ru2 C23 -120.3(2) . . . . ?
Pt1 Ru1 Ru2 C23 -119.57(14) . . . . ?
Pt2 Ru1 Ru2 C23 44.19(14) . . . . ?
C14 Ru1 Ru2 C21 147.8(3) . . . . ?
C13 Ru1 Ru2 C21 55.1(2) . . . . ?
C12 Ru1 Ru2 C21 -125.8(2) . . . . ?
C11 Ru1 Ru2 C21 -32.9(2) . . . . ?
Pt1 Ru1 Ru2 C21 -32.13(14) . . . . ?
Pt2 Ru1 Ru2 C21 131.62(14) . . . . ?
C14 Ru1 Ru2 Pt2 16.2(2) . . . . ?
C13 Ru1 Ru2 Pt2 -76.53(15) . . . . ?
C12 Ru1 Ru2 Pt2 102.59(16) . . . . ?
C11 Ru1 Ru2 Pt2 -164.51(18) . . . . ?
Pt1 Ru1 Ru2 Pt2 -163.753(15) . . . . ?
C14 Ru1 Ru2 Pt1 179.9(2) . . . . ?
C13 Ru1 Ru2 Pt1 87.22(15) . . . . ?
C12 Ru1 Ru2 Pt1 -93.66(16) . . . . ?
C11 Ru1 Ru2 Pt1 -0.76(18) . . . . ?
Pt2 Ru1 Ru2 Pt1 163.753(15) . . . . ?
C21 Pt1 P1 C41 91.4(2) . . . . ?
C11 Pt1 P1 C41 -57.5(2) . . . . ?
Ru1 Pt1 P1 C41 -72.3(2) . . . . ?
Ru2 Pt1 P1 C41 135.90(17) . . . . ?
C21 Pt1 P1 C51 -30.0(3) . . . . ?
C11 Pt1 P1 C51 -178.9(2) . . . . ?
Ru1 Pt1 P1 C51 166.33(18) . . . . ?
Ru2 Pt1 P1 C51 14.5(2) . . . . ?
C21 Pt1 P1 C31 -149.7(3) . . . . ?
C11 Pt1 P1 C31 61.4(2) . . . . ?
Ru1 Pt1 P1 C31 46.6(2) . . . . ?
Ru2 Pt1 P1 C31 -105.21(19) . . . . ?
C25 Pt2 P2 C71 58.6(2) . . . . ?
C23 Pt2 P2 C71 157.1(2) . . . . ?
Ru2 Pt2 P2 C71 109.50(18) . . . . ?
Ru1 Pt2 P2 C71 -73.34(19) . . . . ?
C25 Pt2 P2 C61 176.3(2) . . . . ?
C23 Pt2 P2 C61 -85.2(2) . . . . ?
Ru2 Pt2 P2 C61 -132.82(17) . . . . ?
Ru1 Pt2 P2 C61 44.33(19) . . . . ?
C25 Pt2 P2 C81 -63.0(2) . . . . ?
C23 Pt2 P2 C81 35.5(2) . . . . ?
Ru2 Pt2 P2 C81 -12.1(2) . . . . ?
Ru1 Pt2 P2 C81 165.11(18) . . . . ?
C14 Ru1 C11 O11 -10.3(10) . . . . ?
C13 Ru1 C11 O11 81.5(10) . . . . ?
C12 Ru1 C11 O11 -103.8(10) . . . . ?
Pt1 Ru1 C11 O11 169.4(10) . . . . ?
Pt2 Ru1 C11 O11 106.5(10) . . . . ?
Ru2 Ru1 C11 O11 170.2(9) . . . . ?
C14 Ru1 C11 Pt1 -179.69(16) . . . . ?
C13 Ru1 C11 Pt1 -87.95(19) . . . . ?
C12 Ru1 C11 Pt1 86.78(18) . . . . ?
Pt2 Ru1 C11 Pt1 -62.9(7) . . . . ?
Ru2 Ru1 C11 Pt1 0.79(19) . . . . ?
C21 Pt1 C11 O11 -121.2(6) . . . . ?
P1 Pt1 C11 O11 15.8(6) . . . . ?
Ru1 Pt1 C11 O11 -172.9(7) . . . . ?
Ru2 Pt1 C11 O11 -173.7(5) . . . . ?
C21 Pt1 C11 Ru1 51.7(3) . . . . ?
P1 Pt1 C11 Ru1 -171.31(9) . . . . ?
Ru2 Pt1 C11 Ru1 -0.79(19) . . . . ?
C14 Ru1 C12 O12 -107(25) . . . . ?
C13 Ru1 C12 O12 124(24) . . . . ?
C11 Ru1 C12 O12 -1(25) . . . . ?
Pt1 Ru1 C12 O12 55(25) . . . . ?
Pt2 Ru1 C12 O12 172(100) . . . . ?
Ru2 Ru1 C12 O12 116(25) . . . . ?
C14 Ru1 C13 O13 74(14) . . . . ?
C12 Ru1 C13 O13 -156(13) . . . . ?
C11 Ru1 C13 O13 -31(14) . . . . ?
Pt1 Ru1 C13 O13 -88(14) . . . . ?
Pt2 Ru1 C13 O13 155(14) . . . . ?
Ru2 Ru1 C13 O13 -148(14) . . . . ?
C13 Ru1 C14 O14 -78(7) . . . . ?
C12 Ru1 C14 O14 107(7) . . . . ?
C11 Ru1 C14 O14 11(7) . . . . ?
Pt1 Ru1 C14 O14 10(7) . . . . ?
Pt2 Ru1 C14 O14 -156(7) . . . . ?
Ru2 Ru1 C14 O14 -170(7) . . . . ?
C11 Pt1 C21 O21 87.7(7) . . . . ?
P1 Pt1 C21 O21 -50.7(7) . . . . ?
Ru1 Pt1 C21 O21 122.3(6) . . . . ?
Ru2 Pt1 C21 O21 167.4(8) . . . . ?
C11 Pt1 C21 Ru2 -79.7(3) . . . . ?
P1 Pt1 C21 Ru2 141.91(11) . . . . ?
Ru1 Pt1 C21 Ru2 -45.02(16) . . . . ?
C24 Ru2 C21 O21 46.1(7) . . . . ?
C22 Ru2 C21 O21 139.6(7) . . . . ?
C25 Ru2 C21 O21 -103.4(10) . . . . ?
C23 Ru2 C21 O21 -43.3(7) . . . . ?
Pt2 Ru2 C21 O21 -78.9(7) . . . . ?
Pt1 Ru2 C21 O21 -167.1(8) . . . . ?
Ru1 Ru2 C21 O21 -127.8(7) . . . . ?
C24 Ru2 C21 Pt1 -146.8(2) . . . . ?
C22 Ru2 C21 Pt1 -53.3(2) . . . . ?
C25 Ru2 C21 Pt1 63.7(10) . . . . ?
C23 Ru2 C21 Pt1 123.8(2) . . . . ?
Pt2 Ru2 C21 Pt1 88.23(17) . . . . ?
Ru1 Ru2 C21 Pt1 39.31(15) . . . . ?
C24 Ru2 C22 O22 -57(5) . . . . ?
C25 Ru2 C22 O22 43(5) . . . . ?
C23 Ru2 C22 O22 77(6) . . . . ?
C21 Ru2 C22 O22 -148(5) . . . . ?
Pt2 Ru2 C22 O22 73(5) . . . . ?
Pt1 Ru2 C22 O22 176(5) . . . . ?
Ru1 Ru2 C22 O22 125(5) . . . . ?
C24 Ru2 C23 O23 -54.2(9) . . . . ?
C22 Ru2 C23 O23 171(2) . . . . ?
C25 Ru2 C23 O23 -154.2(9) . . . . ?
C21 Ru2 C23 O23 36.5(9) . . . . ?
Pt2 Ru2 C23 O23 175.5(10) . . . . ?
Pt1 Ru2 C23 O23 73.9(9) . . . . ?
Ru1 Ru2 C23 O23 123.2(9) . . . . ?
C24 Ru2 C23 Pt2 130.2(2) . . . . ?
C22 Ru2 C23 Pt2 -4(3) . . . . ?
C25 Ru2 C23 Pt2 30.26(18) . . . . ?
C21 Ru2 C23 Pt2 -139.08(19) . . . . ?
Pt1 Ru2 C23 Pt2 -101.63(13) . . . . ?
Ru1 Ru2 C23 Pt2 -52.36(12) . . . . ?
C25 Pt2 C23 O23 152.3(5) . . . . ?
P2 Pt2 C23 O23 33.9(5) . . . . ?
Ru2 Pt2 C23 O23 -177.4(6) . . . . ?
Ru1 Pt2 C23 O23 -121.2(5) . . . . ?
C25 Pt2 C23 Ru2 -30.36(18) . . . . ?
P2 Pt2 C23 Ru2 -148.73(9) . . . . ?
Ru1 Pt2 C23 Ru2 56.20(13) . . . . ?
C22 Ru2 C24 O24 -147(16) . . . . ?
C25 Ru2 C24 O24 123(16) . . . . ?
C23 Ru2 C24 O24 36(16) . . . . ?
C21 Ru2 C24 O24 -51(16) . . . . ?
Pt2 Ru2 C24 O24 77(16) . . . . ?
Pt1 Ru2 C24 O24 -78(16) . . . . ?
Ru1 Ru2 C24 O24 14(17) . . . . ?
C23 Pt2 C25 O25 -154.5(5) . . . . ?
P2 Pt2 C25 O25 -37.9(5) . . . . ?
Ru2 Pt2 C25 O25 175.2(6) . . . . ?
Ru1 Pt2 C25 O25 118.0(5) . . . . ?
C23 Pt2 C25 Ru2 30.38(19) . . . . ?
P2 Pt2 C25 Ru2 146.91(9) . . . . ?
Ru1 Pt2 C25 Ru2 -57.11(13) . . . . ?
C24 Ru2 C25 O25 66.9(8) . . . . ?
C22 Ru2 C25 O25 -26.5(8) . . . . ?
C23 Ru2 C25 O25 155.8(8) . . . . ?
C21 Ru2 C25 O25 -144.1(8) . . . . ?
Pt2 Ru2 C25 O25 -172.9(9) . . . . ?
Pt1 Ru2 C25 O25 -90.4(8) . . . . ?
Ru1 Ru2 C25 O25 -119.5(8) . . . . ?
C24 Ru2 C25 Pt2 -120.2(2) . . . . ?
C22 Ru2 C25 Pt2 146.4(2) . . . . ?
C23 Ru2 C25 Pt2 -31.28(19) . . . . ?
C21 Ru2 C25 Pt2 28.9(10) . . . . ?
Pt1 Ru2 C25 Pt2 82.54(19) . . . . ?
Ru1 Ru2 C25 Pt2 53.39(12) . . . . ?
C41 P1 C31 C33 -41.9(5) . . . . ?
C51 P1 C31 C33 73.9(5) . . . . ?
Pt1 P1 C31 C33 -162.3(4) . . . . ?
C41 P1 C31 C32 80.9(4) . . . . ?
C51 P1 C31 C32 -163.3(4) . . . . ?
Pt1 P1 C31 C32 -39.5(4) . . . . ?
C41 P1 C31 C34 -164.2(4) . . . . ?
C51 P1 C31 C34 -48.4(4) . . . . ?
Pt1 P1 C31 C34 75.4(4) . . . . ?
C51 P1 C41 C43 -163.3(4) . . . . ?
C31 P1 C41 C43 -47.3(4) . . . . ?
Pt1 P1 C41 C43 71.4(4) . . . . ?
C51 P1 C41 C44 -40.6(5) . . . . ?
C31 P1 C41 C44 75.4(4) . . . . ?
Pt1 P1 C41 C44 -165.9(3) . . . . ?
C51 P1 C41 C42 82.6(4) . . . . ?
C31 P1 C41 C42 -161.4(4) . . . . ?
Pt1 P1 C41 C42 -42.7(4) . . . . ?
C41 P1 C51 C54 76.1(5) . . . . ?
C31 P1 C51 C54 -40.5(5) . . . . ?
Pt1 P1 C51 C54 -160.6(4) . . . . ?
C41 P1 C51 C52 -162.0(4) . . . . ?
C31 P1 C51 C52 81.4(4) . . . . ?
Pt1 P1 C51 C52 -38.7(4) . . . . ?
C41 P1 C51 C53 -46.5(4) . . . . ?
C31 P1 C51 C53 -163.1(4) . . . . ?
Pt1 P1 C51 C53 76.8(4) . . . . ?
C71 P2 C61 C63 45.4(4) . . . . ?
C81 P2 C61 C63 164.8(4) . . . . ?
Pt2 P2 C61 C63 -71.9(4) . . . . ?
C71 P2 C61 C64 160.3(4) . . . . ?
C81 P2 C61 C64 -80.3(4) . . . . ?
Pt2 P2 C61 C64 43.0(4) . . . . ?
C71 P2 C61 C62 -77.2(4) . . . . ?
C81 P2 C61 C62 42.2(4) . . . . ?
Pt2 P2 C61 C62 165.5(3) . . . . ?
C61 P2 C71 C73 40.8(5) . . . . ?
C81 P2 C71 C73 -78.4(4) . . . . ?
Pt2 P2 C71 C73 157.8(4) . . . . ?
C61 P2 C71 C74 -81.5(4) . . . . ?
C81 P2 C71 C74 159.3(4) . . . . ?
Pt2 P2 C71 C74 35.5(4) . . . . ?
C61 P2 C71 C72 164.0(4) . . . . ?
C81 P2 C71 C72 44.8(4) . . . . ?
Pt2 P2 C71 C72 -79.1(4) . . . . ?
C71 P2 C81 C83 43.3(5) . . . . ?
C61 P2 C81 C83 -75.8(4) . . . . ?
Pt2 P2 C81 C83 164.2(3) . . . . ?
C71 P2 C81 C84 165.4(4) . . . . ?
C61 P2 C81 C84 46.3(4) . . . . ?
Pt2 P2 C81 C84 -73.7(4) . . . . ?
C71 P2 C81 C82 -78.8(4) . . . . ?
C61 P2 C81 C82 162.1(3) . . . . ?
Pt2 P2 C81 C82 42.1(4) . . . . ?
